data_2213868
loop_
_publ_author_name
'Mehmet Akkurt'
'Selvi Karaca'
'Ertan \,Sahin'
'\"Ozlen G\"uzel'
'Ayd\?in Salman'

_publ_section_title
;
 <i>O</i>-Butyl
 <i>S</i>-(1,1,3-trioxobenz[<i>d</i>]isothiazol-2-yl)methyl
 dithiocarbonate
;
_journal_coeditor_code KP2107
_journal_issue 6
_journal_name_full 'Acta Crystallographica Section E'
_journal_page_first o2974
_journal_page_last o2974
_journal_paper_doi 10.1107/S160053680702363X
_journal_volume 63
_journal_year 2007
_chemical_formula_iupac 'C13 H15 N O4 S3'
_chemical_formula_moiety 'C13 H15 N O4 S3'
_chemical_formula_sum 'C13 H15 N O4 S3'
_chemical_formula_weight 345.47
_chemical_name_systematic
;
<i>O</i>-Butyl S-(1,1,3-trioxobenz[<i>d</i>]isothiazol-2-yl)methyl
dithiocarbonate
;
_space_group_IT_number 2
_symmetry_cell_setting triclinic
_symmetry_space_group_name_Hall '-P 1'
_symmetry_space_group_name_H-M 'P -1'
_atom_sites_solution_hydrogens geom
_atom_sites_solution_primary direct
_atom_sites_solution_secondary difmap
_cell_angle_alpha 70.270(3)
_cell_angle_beta 85.255(5)
_cell_angle_gamma 89.696(5)
_cell_formula_units_Z 4
_cell_length_a 8.8191(3)
_cell_length_b 13.4997(2)
_cell_length_c 14.7531(2)
_cell_measurement_reflns_used 5653
_cell_measurement_temperature 294(2)
_cell_measurement_theta_max 30.5021
_cell_measurement_theta_min 2.5168
_cell_volume 1647.17(7)
_computing_cell_refinement CrystalClear
_computing_data_collection 'CrystalClear (Rigaku/MSC, 2005)'
_computing_data_reduction CrystalClear
_computing_molecular_graphics 'ORTEP-3 for Windows (Farrugia, 1997)'
_computing_publication_material 'PLATON (Spek, 2003)'
_computing_structure_refinement 'SHELXL-97 (Sheldrick, 1997)'
_computing_structure_solution 'SIR-97 (Altomare <i>et al.</i>,  1999)'
_diffrn_ambient_temperature 294(2)
_diffrn_measured_fraction_theta_full 0.974
_diffrn_measured_fraction_theta_max 0.974
_diffrn_measurement_device_type 'Rigaku R-AXIS RAPID-S'
_diffrn_measurement_method \w
_diffrn_radiation_monochromator graphite
_diffrn_radiation_source 'fine-focus sealed tube'
_diffrn_radiation_type MoK\a
_diffrn_radiation_wavelength 0.71073
_diffrn_reflns_av_R_equivalents 0.1395
_diffrn_reflns_av_sigmaI/netI 0.1015
_diffrn_reflns_limit_h_max 11
_diffrn_reflns_limit_h_min -12
_diffrn_reflns_limit_k_max 19
_diffrn_reflns_limit_k_min -19
_diffrn_reflns_limit_l_max 21
_diffrn_reflns_limit_l_min -21
_diffrn_reflns_number 46335
_diffrn_reflns_reduction_process 'Lp corrections applied'
_diffrn_reflns_theta_full 30.61
_diffrn_reflns_theta_max 30.61
_diffrn_reflns_theta_min 2.52
_diffrn_standards_decay_% 0
_diffrn_standards_interval_count 0
_diffrn_standards_interval_time 0
_diffrn_standards_number 0
_exptl_absorpt_coefficient_mu 0.462
_exptl_absorpt_correction_T_max 0.913
_exptl_absorpt_correction_T_min 0.913
_exptl_absorpt_correction_type multi-scan
_exptl_absorpt_process_details '(Blessing, 1995)'
_exptl_crystal_colour 'light yellow'
_exptl_crystal_density_diffrn 1.393
_exptl_crystal_density_method 'not measured'
_exptl_crystal_description block
_exptl_crystal_F_000 720
_exptl_crystal_size_max 0.20
_exptl_crystal_size_mid 0.20
_exptl_crystal_size_min 0.20
_refine_diff_density_max 0.251
_refine_diff_density_min -0.263
_refine_ls_extinction_method none
_refine_ls_goodness_of_fit_ref 1.011
_refine_ls_hydrogen_treatment constr
_refine_ls_matrix_type full
_refine_ls_number_parameters 381
_refine_ls_number_reflns 9889
_refine_ls_number_restraints 0
_refine_ls_restrained_S_all 1.011
_refine_ls_R_factor_all 0.1917
_refine_ls_R_factor_gt 0.0757
_refine_ls_shift/su_max 0.0005
_refine_ls_shift/su_mean 0.000
_refine_ls_structure_factor_coef Fsqd
_refine_ls_weighting_details 'calc w=1/[\s^2^(Fo^2^)+(0.0565P)^2^]         where P=(Fo^2^+2Fc^2^)/3'
_refine_ls_weighting_scheme calc
_refine_ls_wR_factor_gt 0.1490
_refine_ls_wR_factor_ref 0.1965
_reflns_number_gt 3931
_reflns_number_total 9889
_reflns_threshold_expression I>2\s(I)
_cod_data_source_file kp2107.cif
_cod_data_source_block I
_cod_original_cell_volume 1647.18(7)
_cod_database_code 2213868
_cod_database_fobs_code 2213868

loop_
_symmetry_equiv_pos_site_id
_symmetry_equiv_pos_as_xyz
1 x,y,z
2 -x,-y,-z

loop_
_atom_site_aniso_label
_atom_site_aniso_U_11
_atom_site_aniso_U_22
_atom_site_aniso_U_33
_atom_site_aniso_U_12
_atom_site_aniso_U_13
_atom_site_aniso_U_23
S1 0.0650(5) 0.0658(5) 0.0878(7) 0.0081(4) -0.0113(5) -0.0436(5)
S2 0.1002(8) 0.0636(6) 0.1003(8) 0.0047(5) 0.0069(6) -0.0218(6)
S3 0.1183(11) 0.1404(12) 0.1018(10) 0.0155(9) -0.0289(8) -0.0153(8)
O1 0.0813(16) 0.0878(17) 0.0841(17) -0.0013(13) -0.0138(13) -0.0508(14)
O2 0.0624(15) 0.0969(19) 0.134(2) 0.0229(13) -0.0190(15) -0.0680(17)
O3 0.0814(16) 0.0639(15) 0.105(2) 0.0118(12) -0.0122(14) -0.0465(14)
O4 0.106(2) 0.0890(19) 0.088(2) 0.0145(16) -0.0172(16) -0.0388(16)
N1 0.0719(18) 0.0572(16) 0.0748(19) 0.0004(13) -0.0044(15) -0.0347(14)
C1 0.0578(19) 0.064(2) 0.074(2) 0.0103(16) -0.0182(17) -0.0313(18)
C2 0.069(2) 0.092(3) 0.076(3) 0.013(2) -0.014(2) -0.035(2)
C3 0.083(3) 0.106(4) 0.078(3) 0.001(3) -0.013(2) -0.020(3)
C4 0.095(3) 0.077(3) 0.100(4) 0.000(2) -0.016(3) -0.010(3)
C5 0.092(3) 0.059(2) 0.106(3) 0.008(2) -0.022(3) -0.032(2)
C6 0.063(2) 0.059(2) 0.073(2) 0.0090(16) -0.0156(17) -0.0255(17)
C7 0.0581(19) 0.062(2) 0.083(2) 0.0110(16) -0.0159(17) -0.0350(19)
C8 0.081(2) 0.079(3) 0.093(3) -0.012(2) -0.005(2) -0.048(2)
C9 0.081(3) 0.065(2) 0.086(3) -0.001(2) -0.003(2) -0.010(2)
C10 0.141(4) 0.125(4) 0.092(3) 0.016(3) -0.015(3) -0.058(3)
C11 0.157(5) 0.118(4) 0.117(4) 0.023(4) -0.003(4) -0.068(3)
C12 0.136(5) 0.143(6) 0.193(7) 0.016(5) -0.003(5) -0.056(5)
C13 0.154(6) 0.152(6) 0.172(6) -0.007(5) 0.011(5) -0.064(5)
S1' 0.0633(5) 0.0718(6) 0.0844(7) 0.0121(4) -0.0105(5) -0.0440(5)
S2' 0.1055(9) 0.0873(8) 0.0985(9) 0.0133(6) 0.0081(7) -0.0157(6)
S3' 0.1587(14) 0.1380(13) 0.1141(11) 0.0267(10) -0.0501(10) -0.0343(9)
O1' 0.0811(17) 0.0959(19) 0.0939(19) 0.0168(14) -0.0224(14) -0.0581(16)
O2' 0.0603(15) 0.0977(19) 0.0991(19) 0.0198(13) -0.0098(13) -0.0484(15)
O3' 0.0924(18) 0.0676(16) 0.115(2) 0.0044(13) 0.0048(15) -0.0507(15)
O4' 0.0881(19) 0.104(2) 0.0826(19) 0.0140(16) -0.0060(15) -0.0321(16)
N1' 0.0783(19) 0.0649(18) 0.079(2) 0.0053(15) 0.0022(16) -0.0362(16)
C1' 0.0553(18) 0.062(2) 0.077(2) 0.0095(15) -0.0122(17) -0.0347(18)
C2' 0.064(2) 0.080(3) 0.083(3) 0.0117(18) -0.0121(19) -0.043(2)
C3' 0.072(2) 0.094(3) 0.082(3) 0.006(2) -0.011(2) -0.029(2)
C4' 0.075(3) 0.074(3) 0.107(3) 0.008(2) -0.010(2) -0.020(2)
C5' 0.062(2) 0.062(2) 0.108(3) 0.0114(17) -0.015(2) -0.036(2)
C6' 0.0529(18) 0.064(2) 0.083(2) 0.0105(15) -0.0139(17) -0.0348(19)
C7' 0.059(2) 0.070(2) 0.081(3) 0.0091(17) -0.0087(17) -0.039(2)
C8' 0.093(3) 0.081(3) 0.093(3) -0.012(2) 0.016(2) -0.041(2)
C9' 0.091(3) 0.087(3) 0.091(3) -0.006(2) 0.001(2) -0.023(2)
C10' 0.102(3) 0.102(3) 0.082(3) 0.001(3) 0.000(2) -0.043(2)
C11' 0.094(3) 0.084(3) 0.090(3) 0.000(2) 0.002(2) -0.033(2)
C12' 0.120(4) 0.100(3) 0.099(3) 0.003(3) 0.012(3) -0.044(3)
C13' 0.143(5) 0.159(5) 0.176(6) 0.062(4) -0.026(4) -0.085(5)

loop_
_atom_site_type_symbol
_atom_site_label
_atom_site_fract_x
_atom_site_fract_y
_atom_site_fract_z
_atom_site_U_iso_or_equiv
_atom_site_thermal_displace_type
_atom_site_calc_flag
_atom_site_refinement_flags
_atom_site_occupancy
S S1 1.06266(10) 0.29619(7) 0.05807(7) 0.0681(3) Uani . . 1.000
S S2 1.10307(13) 0.00305(8) 0.21582(9) 0.0905(4) Uani . . 1.000
S S3 1.21346(16) 0.02860(12) 0.38646(10) 0.1256(6) Uani . . 1.000
O O1 1.1357(3) 0.30388(19) 0.13759(18) 0.0785(10) Uani . . 1.000
O O2 0.9098(3) 0.3310(2) 0.0490(2) 0.0898(10) Uani . . 1.000
O O3 1.1811(3) 0.07802(19) -0.03274(19) 0.0787(10) Uani . . 1.000
O O4 0.9792(3) 0.1259(2) 0.2981(2) 0.0916(11) Uani . . 1.000
N N1 1.0696(3) 0.1740(2) 0.0554(2) 0.0649(10) Uani . . 1.000
C C1 1.2230(4) 0.2660(3) -0.0846(3) 0.0625(11) Uani . . 1.000
C C2 1.3151(4) 0.2870(3) -0.1690(3) 0.0769(16) Uani . . 1.000
C C3 1.3590(5) 0.3907(4) -0.2192(3) 0.0915(19) Uani . . 1.000
C C4 1.3136(5) 0.4693(4) -0.1849(4) 0.0953(19) Uani . . 1.000
C C5 1.2219(5) 0.4497(3) -0.0991(3) 0.0839(16) Uani . . 1.000
C C6 1.1782(4) 0.3466(3) -0.0507(3) 0.0636(12) Uani . . 1.000
C C7 1.1599(4) 0.1622(3) -0.0222(3) 0.0645(11) Uani . . 1.000
C C8 0.9852(4) 0.0846(3) 0.1246(3) 0.0796(16) Uani . . 1.000
C C9 1.0928(4) 0.0605(3) 0.3056(3) 0.0815(16) Uani . . 1.000
C C10 0.9636(6) 0.1863(4) 0.3638(3) 0.114(2) Uani . . 1.000
C C11 0.8268(7) 0.2521(4) 0.3395(4) 0.124(3) Uani . . 1.000
C C12 0.6805(8) 0.1885(5) 0.3673(5) 0.158(3) Uani . . 1.000
C C13 0.5369(8) 0.2503(5) 0.3586(5) 0.158(3) Uani . . 1.000
S S1' 0.75578(10) 0.25022(7) -0.14738(7) 0.0685(3) Uani . . 1.000
S S2' 0.75963(14) 0.51558(9) -0.34352(9) 0.1022(5) Uani . . 1.000
S S3' 0.7432(2) 0.44961(13) -0.51090(11) 0.1369(7) Uani . . 1.000
O O1' 0.6760(3) 0.2329(2) -0.22091(18) 0.0829(11) Uani . . 1.000
O O2' 0.9079(2) 0.2140(2) -0.13762(19) 0.0817(10) Uani . . 1.000
O O3' 0.6476(3) 0.48732(19) -0.0829(2) 0.0874(10) Uani . . 1.000
O O4' 0.9228(3) 0.3687(2) -0.3707(2) 0.0916(11) Uani . . 1.000
N N1' 0.7536(3) 0.3769(2) -0.1574(2) 0.0716(11) Uani . . 1.000
C C1' 0.5993(4) 0.3005(3) -0.0145(3) 0.0616(11) Uani . . 1.000
C C2' 0.5069(4) 0.2884(3) 0.0699(3) 0.0714(16) Uani . . 1.000
C C3' 0.4636(4) 0.1873(3) 0.1290(3) 0.0826(16) Uani . . 1.000
C C4' 0.5106(5) 0.1009(3) 0.1041(3) 0.0879(17) Uani . . 1.000
C C5' 0.6011(4) 0.1122(3) 0.0209(3) 0.0751(14) Uani . . 1.000
C C6' 0.6423(3) 0.2133(3) -0.0375(3) 0.0637(11) Uani . . 1.000
C C7' 0.6624(4) 0.3993(3) -0.0845(3) 0.0664(14) Uani . . 1.000
C C8' 0.8445(5) 0.4588(3) -0.2321(3) 0.0874(17) Uani . . 1.000
C C9' 0.8184(5) 0.4344(4) -0.4102(3) 0.0920(17) Uani . . 1.000
C C10' 0.9840(5) 0.2953(4) -0.4172(3) 0.0928(17) Uani . . 1.000
C C11' 1.1245(5) 0.2504(3) -0.3682(3) 0.0890(17) Uani . . 1.000
C C12' 1.2043(6) 0.1771(4) -0.4132(3) 0.1050(19) Uani . . 1.000
C C13' 1.3434(7) 0.1294(5) -0.3628(5) 0.152(3) Uani . . 1.000
H H2 1.34690 0.23330 -0.19180 0.0920 Uiso calc R 1.000
H H3 1.42020 0.40700 -0.27700 0.1100 Uiso calc R 1.000
H H4 1.34510 0.53820 -0.22010 0.1150 Uiso calc R 1.000
H H5 1.19180 0.50340 -0.07580 0.1010 Uiso calc R 1.000
H H8A 0.94410 0.04200 0.09050 0.0950 Uiso calc R 1.000
H H8B 0.90040 0.10980 0.15630 0.0950 Uiso calc R 1.000
H H10C 1.05350 0.23060 0.35560 0.1360 Uiso calc R 1.000
H H10D 0.95110 0.13930 0.43030 0.1360 Uiso calc R 1.000
H H11C 0.83450 0.29040 0.27060 0.1490 Uiso calc R 1.000
H H11D 0.82490 0.30330 0.37250 0.1490 Uiso calc R 1.000
H H12C 0.68160 0.14200 0.43380 0.1900 Uiso calc R 1.000
H H12D 0.67730 0.14460 0.32720 0.1900 Uiso calc R 1.000
H H13D 0.53590 0.29190 0.40020 0.2380 Uiso calc R 1.000
H H13E 0.45040 0.20280 0.37720 0.2380 Uiso calc R 1.000
H H13F 0.53280 0.29580 0.29290 0.2380 Uiso calc R 1.000
H H8'1 0.94100 0.42950 -0.24530 0.1040 Uiso calc R 1.000
H H2' 0.47520 0.34650 0.08610 0.0860 Uiso calc R 1.000
H H8'2 0.86600 0.51460 -0.20690 0.1040 Uiso calc R 1.000
H H3' 0.40240 0.17710 0.18590 0.0990 Uiso calc R 1.000
H H4' 0.48000 0.03380 0.14480 0.1050 Uiso calc R 1.000
H H5' 0.63320 0.05410 0.00460 0.0900 Uiso calc R 1.000
H H10A 1.00950 0.33160 -0.48570 0.1110 Uiso calc R 1.000
H H10B 0.90990 0.23960 -0.40950 0.1110 Uiso calc R 1.000
H H11A 1.09620 0.21250 -0.30040 0.1070 Uiso calc R 1.000
H H11B 1.19390 0.30760 -0.37250 0.1070 Uiso calc R 1.000
H H12A 1.23470 0.21560 -0.48070 0.1260 Uiso calc R 1.000
H H12B 1.13390 0.12100 -0.41050 0.1260 Uiso calc R 1.000
H H13A 1.41410 0.18460 -0.36590 0.2270 Uiso calc R 1.000
H H13B 1.39080 0.08390 -0.39410 0.2270 Uiso calc R 1.000
H H13C 1.31350 0.08950 -0.29640 0.2270 Uiso calc R 1.000

loop_
_atom_type_symbol
_atom_type_description
_atom_type_scat_dispersion_real
_atom_type_scat_dispersion_imag
_atom_type_scat_source
S S 0.1246 0.1234 'International Tables Vol C Tables 4.2.6.8 and 6.1.1.4'
O O 0.0106 0.0060 'International Tables Vol C Tables 4.2.6.8 and 6.1.1.4'
N N 0.0061 0.0033 'International Tables Vol C Tables 4.2.6.8 and 6.1.1.4'
H H 0.0000 0.0000 'International Tables Vol C Tables 4.2.6.8 and 6.1.1.4'
C C 0.0033 0.0016 'International Tables Vol C Tables 4.2.6.8 and 6.1.1.4'

loop_
_geom_angle_atom_site_label_1
_geom_angle_atom_site_label_2
_geom_angle_atom_site_label_3
_geom_angle
_geom_angle_publ_flag
O1 S1 O2 117.44(17) no
O1 S1 N1 110.72(16) no
O1 S1 C6 111.87(17) no
O2 S1 N1 108.88(16) no
O2 S1 C6 112.53(18) no
N1 S1 C6 92.60(18) no
C8 S2 C9 104.7(2) no
N1' S1' C6' 92.19(18) no
O2' S1' C6' 113.33(16) no
O1' S1' O2' 117.78(17) no
O1' S1' N1' 110.66(16) no
O1' S1' C6' 110.78(16) no
O2' S1' N1' 109.15(15) no
C8' S2' C9' 103.6(2) no
C9 O4 C10 118.7(3) no
C9' O4' C10' 120.0(3) no
S1 N1 C8 124.5(2) no
C7 N1 C8 120.5(3) no
S1 N1 C7 115.0(3) no
C7' N1' C8' 121.4(3) no
S1' N1' C7' 114.8(2) no
S1' N1' C8' 123.7(2) no
C2 C1 C7 126.6(4) no
C2 C1 C6 120.5(4) no
C6 C1 C7 112.9(4) no
C1 C2 C3 117.9(4) no
C2 C3 C4 120.8(4) no
C3 C4 C5 122.2(5) no
C4 C5 C6 116.2(4) no
S1 C6 C1 110.2(3) no
S1 C6 C5 127.5(3) no
C1 C6 C5 122.3(4) no
O3 C7 C1 127.7(4) no
O3 C7 N1 123.2(4) no
N1 C7 C1 109.2(3) no
S2 C8 N1 112.3(2) no
S2 C9 S3 119.5(2) no
S2 C9 O4 112.6(3) no
S3 C9 O4 128.0(3) no
O4 C10 C11 107.0(4) no
C10 C11 C12 112.9(5) no
C11 C12 C13 116.0(6) no
C3 C2 H2 121.00 no
C1 C2 H2 121.00 no
C2 C3 H3 120.00 no
C4 C3 H3 120.00 no
C5 C4 H4 119.00 no
C3 C4 H4 119.00 no
C4 C5 H5 122.00 no
C6 C5 H5 122.00 no
S2 C8 H8B 109.00 no
S2 C8 H8A 109.00 no
H8A C8 H8B 108.00 no
N1 C8 H8A 109.00 no
N1 C8 H8B 109.00 no
C11 C10 H10C 110.00 no
O4 C10 H10D 110.00 no
C11 C10 H10D 110.00 no
H10C C10 H10D 109.00 no
O4 C10 H10C 110.00 no
C10 C11 H11C 109.00 no
H11C C11 H11D 108.00 no
C10 C11 H11D 109.00 no
C12 C11 H11C 109.00 no
C12 C11 H11D 109.00 no
C11 C12 H12C 108.00 no
C11 C12 H12D 108.00 no
C13 C12 H12C 108.00 no
C13 C12 H12D 108.00 no
H12C C12 H12D 107.00 no
C12 C13 H13F 109.00 no
H13E C13 H13F 110.00 no
H13D C13 H13E 109.00 no
H13D C13 H13F 109.00 no
C12 C13 H13D 109.00 no
C12 C13 H13E 109.00 no
C2' C1' C6' 119.7(4) no
C2' C1' C7' 126.8(4) no
C6' C1' C7' 113.5(4) no
C1' C2' C3' 118.1(4) no
C2' C3' C4' 120.7(4) no
C3' C4' C5' 121.6(4) no
C4' C5' C6' 117.0(4) no
S1' C6' C1' 110.6(3) no
S1' C6' C5' 126.6(3) no
C1' C6' C5' 122.9(4) no
O3' C7' N1' 122.4(4) no
O3' C7' C1' 128.7(4) no
N1' C7' C1' 108.8(3) no
S2' C8' N1' 115.4(3) no
S2' C9' S3' 118.7(3) no
S2' C9' O4' 113.1(3) no
S3' C9' O4' 128.2(4) no
O4' C10' C11' 106.5(3) no
C10' C11' C12' 112.0(4) no
C11' C12' C13' 112.4(4) no
C1' C2' H2' 121.00 no
C3' C2' H2' 121.00 no
C2' C3' H3' 120.00 no
C4' C3' H3' 120.00 no
C3' C4' H4' 119.00 no
C5' C4' H4' 119.00 no
C4' C5' H5' 121.00 no
C6' C5' H5' 122.00 no
S2' C8' H8'1 108.00 no
S2' C8' H8'2 108.00 no
N1' C8' H8'1 108.00 no
N1' C8' H8'2 108.00 no
H8'1 C8' H8'2 107.00 no
O4' C10' H10A 110.00 no
O4' C10' H10B 110.00 no
C11' C10' H10A 110.00 no
C11' C10' H10B 110.00 no
H10A C10' H10B 109.00 no
C10' C11' H11A 109.00 no
C10' C11' H11B 109.00 no
C12' C11' H11A 109.00 no
C12' C11' H11B 109.00 no
H11A C11' H11B 108.00 no
C11' C12' H12A 109.00 no
C11' C12' H12B 109.00 no
C13' C12' H12A 109.00 no
C13' C12' H12B 109.00 no
H12A C12' H12B 108.00 no
C12' C13' H13A 109.00 no
C12' C13' H13B 109.00 no
C12' C13' H13C 109.00 no
H13A C13' H13B 110.00 no
H13A C13' H13C 109.00 no
H13B C13' H13C 109.00 no

loop_
_geom_bond_atom_site_label_1
_geom_bond_atom_site_label_2
_geom_bond_distance
_geom_bond_publ_flag
S1 O1 1.418(3) no
S1 O2 1.427(3) no
S1 N1 1.664(3) no
S1 C6 1.754(4) no
S2 C8 1.823(4) no
S2 C9 1.743(5) no
S3 C9 1.612(4) no
S1' O2' 1.427(2) no
S1' N1' 1.666(3) no
S1' C6' 1.752(4) no
S1' O1' 1.423(3) no
S2' C8' 1.788(5) no
S2' C9' 1.754(5) no
S3' C9' 1.626(5) no
O3 C7 1.210(5) no
O4 C9 1.319(5) no
O4 C10 1.461(6) no
O3' C7' 1.203(5) no
O4' C9' 1.306(6) no
O4' C10' 1.461(6) no
N1 C8 1.451(5) no
N1 C7 1.393(5) no
N1' C8' 1.456(5) no
N1' C7' 1.403(5) no
C1 C2 1.374(6) no
C1 C6 1.386(6) no
C1 C7 1.474(6) no
C2 C3 1.384(7) no
C3 C4 1.366(8) no
C4 C5 1.390(7) no
C5 C6 1.373(6) no
C10 C11 1.489(8) no
C11 C12 1.502(9) no
C12 C13 1.503(10) no
C2 H2 0.9300 no
C3 H3 0.9300 no
C4 H4 0.9300 no
C5 H5 0.9300 no
C8 H8B 0.9700 no
C8 H8A 0.9700 no
C10 H10C 0.9700 no
C10 H10D 0.9700 no
C11 H11C 0.9700 no
C11 H11D 0.9700 no
C12 H12D 0.9700 no
C12 H12C 0.9700 no
C13 H13E 0.9600 no
C13 H13F 0.9600 no
C13 H13D 0.9600 no
C1' C2' 1.392(6) no
C1' C6' 1.374(6) no
C1' C7' 1.462(6) no
C2' C3' 1.384(6) no
C3' C4' 1.388(6) no
C4' C5' 1.371(6) no
C5' C6' 1.377(6) no
C10' C11' 1.507(6) no
C11' C12' 1.508(7) no
C12' C13' 1.514(8) no
C2' H2' 0.9300 no
C3' H3' 0.9300 no
C4' H4' 0.9300 no
C5' H5' 0.9300 no
C8' H8'1 0.9700 no
C8' H8'2 0.9700 no
C10' H10A 0.9700 no
C10' H10B 0.9700 no
C11' H11A 0.9700 no
C11' H11B 0.9700 no
C12' H12A 0.9700 no
C12' H12B 0.9700 no
C13' H13A 0.9600 no
C13' H13B 0.9600 no
C13' H13C 0.9600 no

loop_
_geom_contact_atom_site_label_1
_geom_contact_atom_site_label_2
_geom_contact_distance
_geom_contact_site_symmetry_2
_geom_contact_publ_flag
S1' O4' 3.354(3) . no
S2 O2' 3.497(4) 2_755 no
S2 O3 3.468(4) . no
S3 H10C 2.9800 . no
S3 H13E 3.1200 1_655 no
S3 H10D 3.1300 2_756 no
S3 H12C 3.0700 2_756 no
S3 H10D 2.8900 . no
S3' H11D 3.0700 1_554 no
S3' H10B 3.1500 . no
S3' H11B 3.1700 2_764 no
S3' H10A 2.8100 . no
O1 C3' 3.299(5) 1_655 no
O1 C9 3.383(5) . no
O1 C10 3.402(5) . no
O1 C2' 3.369(5) 1_655 no
O1 O4 2.990(4) . no
O1' C9' 3.332(6) . no
O1' O4' 3.081(4) . no
O1' C2 3.347(5) 1_455 no
O2 C1' 3.040(5) . no
O2 C6' 3.410(5) . no
O2 C7' 2.992(5) . no
O2' C7 2.852(5) . no
O2' C1 3.095(5) . no
O2' S2 3.497(4) 2_755 no
O2' O3 3.197(4) . no
O2' N1 3.172(4) . no
O3 O2' 3.197(4) . no
O3 S2 3.468(4) . no
O3 C8 3.344(5) 2_755 no
O3 C5' 3.165(5) 2_755 no
O3' C2' 3.371(5) 2_665 no
O3' C5 3.365(5) 2_765 no
O4 O1 2.990(4) . no
O4' S1' 3.354(3) . no
O4' O1' 3.081(4) . no
O1 H3' 2.8900 1_655 no
O1' H2 2.9000 1_455 no
O2 H5 2.5400 2_765 no
O2 H8B 2.8700 . no
O2' H8'1 2.8100 . no
O2' H11A 2.8100 . no
O3 H2 2.8600 . no
O3 H5' 2.3700 2_755 no
O3 H8A 2.5900 . no
O3 H8A 2.3800 2_755 no
O3' H8'2 2.4800 . no
O3' H2' 2.4700 2_665 no
O3' H5 2.8700 2_765 no
O3' H2' 2.8900 . no
O4 H8B 2.3400 . no
O4 H12D 2.6900 . no
O4' H8'1 2.2800 . no
N1 O2' 3.172(4) . no
C1 O2' 3.095(5) . no
C1' C2 3.569(6) 1_455 no
C1' O2 3.040(5) . no
C2 C6' 3.560(5) 1_655 no
C2 C1' 3.569(6) 1_655 no
C2 O1' 3.347(5) 1_655 no
C2' O3' 3.371(5) 2_665 no
C2' O1 3.369(5) 1_455 no
C2' C6 3.474(6) 1_455 no
C3 C7' 3.487(6) 1_655 no
C3' O1 3.299(5) 1_455 no
C4 C7' 3.511(6) 1_655 no
C5 O3' 3.365(5) 2_765 no
C5' O3 3.165(5) 2_755 no
C6 C2' 3.474(6) 1_655 no
C6' O2 3.410(5) . no
C6' C2 3.560(5) 1_455 no
C7 O2' 2.852(5) . no
C7' C3 3.487(6) 1_455 no
C7' C4 3.511(6) 1_455 no
C7' O2 2.992(5) . no
C8 O3 3.344(5) 2_755 no
C9 O1 3.383(5) . no
C9' O1' 3.332(6) . no
C10 O1 3.402(5) . no
C9 H12B 3.0600 2_755 no
C13 H4 3.0300 2_765 no
H8'1 O4' 2.2800 . no
H8'1 O2' 2.8100 . no
H2 O1' 2.9000 1_655 no
H2 O3 2.8600 . no
H2' O3' 2.8900 . no
H2' O3' 2.4700 2_665 no
H8'2 O3' 2.4800 . no
H3' O1 2.8900 1_455 no
H4 H13F 2.3500 2_765 no
H4 C13 3.0300 2_765 no
H5 O2 2.5400 2_765 no
H5 O3' 2.8700 2_765 no
H5' O3 2.3700 2_755 no
H8A O3 2.5900 . no
H8A O3 2.3800 2_755 no
H8B O4 2.3400 . no
H8B O2 2.8700 . no
H10A S3' 2.8100 . no
H10A H12A 2.5100 . no
H10B H12B 2.5400 . no
H10B S3' 3.1500 . no
H10C S3 2.9800 . no
H10D S3 2.8900 . no
H10D H12C 2.3700 . no
H10D S3 3.1300 2_756 no
H11A O2' 2.8100 . no
H11A H13C 2.5200 . no
H11B S3' 3.1700 2_764 no
H11B H13A 2.5300 . no
H11D S3' 3.0700 1_556 no
H11D H13D 2.5400 . no
H12A H10A 2.5100 . no
H12B H10B 2.5400 . no
H12B C9 3.0600 2_755 no
H12C H10D 2.3700 . no
H12C S3 3.0700 2_756 no
H12D O4 2.6900 . no
H13A H11B 2.5300 . no
H13C H11A 2.5200 . no
H13D H11D 2.5400 . no
H13E S3 3.1200 1_455 no
H13F H4 2.3500 2_765 no

loop_
_geom_hbond_atom_site_label_D
_geom_hbond_atom_site_label_H
_geom_hbond_atom_site_label_A
_geom_hbond_site_symmetry_A
_geom_hbond_distance_DH
_geom_hbond_distance_HA
_geom_hbond_distance_DA
_geom_hbond_angle_DHA
_geom_hbond_publ_flag
C2' H2' O3' 2_665 0.93 2.47 3.371(5) 162 yes
C8' H8'2 O3' . 0.97 2.48 2.818(5) 100 no
C5 H5 O2 2_765 0.93 2.54 3.458(6) 167 yes
C5' H5' O3 2_755 0.93 2.37 3.165(5) 143 yes
C8 H8A O3 2_755 0.97 2.38 3.344(5) 170 yes

loop_
_geom_torsion_atom_site_label_1
_geom_torsion_atom_site_label_2
_geom_torsion_atom_site_label_3
_geom_torsion_atom_site_label_4
_geom_torsion
_geom_torsion_publ_flag
O1 S1 N1 C7 -112.4(3) no
O1 S1 N1 C8 70.1(3) no
O2 S1 N1 C7 117.1(3) no
O2 S1 N1 C8 -60.5(3) no
C6 S1 N1 C7 2.2(3) no
C6 S1 N1 C8 -175.3(3) no
O1 S1 C6 C1 111.7(3) no
O1 S1 C6 C5 -68.4(4) no
O2 S1 C6 C1 -113.6(3) no
O2 S1 C6 C5 66.3(4) no
N1 S1 C6 C1 -1.9(3) no
N1 S1 C6 C5 178.0(4) no
C9 S2 C8 N1 86.9(3) no
C8 S2 C9 S3 -165.2(3) no
C8 S2 C9 O4 16.1(3) no
C6' S1' N1' C8' 172.9(3) no
O1' S1' C6' C1' -109.8(3) no
O1' S1' C6' C5' 71.2(3) no
O2' S1' C6' C1' 115.2(3) no
O2' S1' C6' C5' -63.7(4) no
N1' S1' C6' C1' 3.3(3) no
N1' S1' C6' C5' -175.7(3) no
O2' S1' N1' C8' 57.3(3) no
C6' S1' N1' C7' -3.8(3) no
O1' S1' N1' C8' -73.9(3) no
O2' S1' N1' C7' -119.5(3) no
O1' S1' N1' C7' 109.4(3) no
C8' S2' C9' O4' -10.3(4) no
C9' S2' C8' N1' -88.9(3) no
C8' S2' C9' S3' 170.8(3) no
C10 O4 C9 S3 6.2(6) no
C10 O4 C9 S2 -175.2(3) no
C9 O4 C10 C11 -179.7(4) no
C10' O4' C9' S2' 179.9(3) no
C10' O4' C9' S3' -1.3(6) no
C9' O4' C10' C11' 166.8(4) no
C8 N1 C7 O3 -5.0(5) no
C8 N1 C7 C1 175.8(3) no
S1 N1 C8 S2 -100.8(3) no
C7 N1 C8 S2 81.8(4) no
S1 N1 C7 O3 177.3(3) no
S1 N1 C7 C1 -1.8(4) no
S1' N1' C8' S2' 86.8(3) no
S1' N1' C7' O3' -178.8(3) no
S1' N1' C7' C1' 3.3(4) no
C8' N1' C7' O3' 4.4(5) no
C8' N1' C7' C1' -173.5(3) no
C7' N1' C8' S2' -96.6(4) no
C6 C1 C2 C3 -1.0(6) no
C6 C1 C7 N1 0.3(4) no
C2 C1 C6 S1 -179.7(3) no
C2 C1 C6 C5 0.4(6) no
C7 C1 C6 S1 1.2(4) no
C7 C1 C6 C5 -178.7(4) no
C2 C1 C7 O3 2.2(7) no
C2 C1 C7 N1 -178.7(4) no
C7 C1 C2 C3 178.0(4) no
C6 C1 C7 O3 -178.8(4) no
C1 C2 C3 C4 0.9(6) no
C2 C3 C4 C5 -0.2(7) no
C3 C4 C5 C6 -0.5(7) no
C4 C5 C6 S1 -179.5(3) no
C4 C5 C6 C1 0.3(6) no
O4 C10 C11 C12 70.2(5) no
C10 C11 C12 C13 171.3(5) no
C6' C1' C2' C3' 1.1(5) no
C7' C1' C2' C3' -177.4(4) no
C2' C1' C6' S1' 179.3(3) no
C2' C1' C6' C5' -1.7(5) no
C7' C1' C6' S1' -2.0(4) no
C7' C1' C6' C5' 177.0(3) no
C2' C1' C7' O3' 0.2(7) no
C2' C1' C7' N1' 177.9(4) no
C6' C1' C7' O3' -178.4(4) no
C6' C1' C7' N1' -0.7(4) no
C1' C2' C3' C4' -0.4(6) no
C2' C3' C4' C5' 0.1(6) no
C3' C4' C5' C6' -0.6(6) no
C4' C5' C6' S1' -179.8(3) no
C4' C5' C6' C1' 1.4(5) no
O4' C10' C11' C12' -177.0(3) no
C10' C11' C12' C13' -178.5(4) no

loop_
_cod_related_entry_id
_cod_related_entry_database
_cod_related_entry_code
1 ChemSpider 17231946
